data_7250147
loop_
_publ_author_name
'Sch&#xf6;binger, Matthias'
'Huber, Martin'
'St&#xf6;ger, Berthold'
'Hametner, Christian'
'Weinberger, Peter'

_publ_section_title
;
 Structural tuning of tetrazole-BODIPY Ag(i) coordination compounds
 <i>via</i> co-ligand addition and counterion variation.
;
_journal_issue 17
_journal_name_full CrystEngComm
_journal_page_first 2689
_journal_page_last 2697
_journal_paper_doi 10.1039/d5ce00197h
_journal_volume 27
_journal_year 2025
_chemical_formula_moiety 'C60 H68 Ag5 B4 Cl5 F8 N24 O20, H2 O'
_chemical_formula_sum 'C60 H70 Ag5 B4 Cl5 F8 N24 O21'
_chemical_formula_weight 2375.24
_space_group_crystal_system triclinic
_space_group_IT_number 2
_space_group_name_Hall '-P 1'
_space_group_name_H-M_alt 'P -1'
_atom_sites_solution_hydrogens mixed
_audit_creation_date 2024-06-30
_audit_creation_method
;
Olex2 1.5
(compiled 2023.11.24 svn.r209d9fb for OlexSys, GUI svn.r6928)
;
_audit_update_record
;
2024-12-11 deposited with the CCDC.	2025-03-20 downloaded from the CCDC.
;
_cell_angle_alpha 95.070(3)
_cell_angle_beta 94.753(3)
_cell_angle_gamma 92.657(3)
_cell_formula_units_Z 2
_cell_length_a 9.2212(3)
_cell_length_b 10.1196(3)
_cell_length_c 43.8086(17)
_cell_measurement_reflns_used 53047
_cell_measurement_temperature 150
_cell_measurement_theta_max 28.82
_cell_measurement_theta_min 1.87
_cell_volume 4052.1(2)
_computing_cell_refinement
;
X-Area Recipe 1.37.0.0 (STOE, 2021)
;
_computing_data_collection
;
X-Area Pilatus3_SV 1.31.175.0 (STOE, 2021)
;
_computing_data_reduction
;
X-Area Integrate 2.5.1.0 (STOE, 2021)
X-Area LANA 2.6.2.0 (STOE, 2021)
;
_computing_molecular_graphics 'Olex2 1.5 (Dolomanov et al., 2009)'
_computing_publication_material
;
STOE & Cie GmbH, X-Area, software package for collecting single-crystal or
multi-domain crystal data on STOE area-detector diffractometers, for image 
processing, for the correction and scaling of reflection intensities and 
for outlier rejection, version 2.0, Darmstadt 2021
;
_computing_structure_refinement 'SHELXL 2014/7 (Sheldrick, 2015)'
_diffrn_ambient_temperature 150
_diffrn_detector 'EIGER2 1M CDTE'
_diffrn_detector_area_resol_mean 13.33
_diffrn_measured_fraction_theta_full 0.945
_diffrn_measured_fraction_theta_max 0.898
_diffrn_measurement_details
;
 2952 frames, detector distance = 80 mm
;
_diffrn_measurement_device 'Eulerian 4-circle diffractometer'
_diffrn_measurement_device_type 'STOE STADIVARI'
_diffrn_measurement_method 'rotation method, \w scans'
_diffrn_radiation_collimation '1.2 0.6 mm diameter'
_diffrn_radiation_monochromator 'Graded multilayer mirror'
_diffrn_radiation_polarisn_norm 270
_diffrn_radiation_probe x-ray
_diffrn_radiation_type 'Mo K\a'
_diffrn_radiation_wavelength 0.71073
_diffrn_reflns_av_R_equivalents 0.0936
_diffrn_reflns_av_unetI/netI 0.1423
_diffrn_reflns_Laue_measured_fraction_full 0.945
_diffrn_reflns_Laue_measured_fraction_max 0.898
_diffrn_reflns_limit_h_max 13
_diffrn_reflns_limit_h_min -5
_diffrn_reflns_limit_k_max 13
_diffrn_reflns_limit_k_min -14
_diffrn_reflns_limit_l_max 64
_diffrn_reflns_limit_l_min -63
_diffrn_reflns_number 76187
_diffrn_reflns_point_group_measured_fraction_full 0.945
_diffrn_reflns_point_group_measured_fraction_max 0.898
_diffrn_reflns_theta_full 30.000
_diffrn_reflns_theta_max 31.727
_diffrn_reflns_theta_min 1.874
_diffrn_source Axo_Mo
_diffrn_source_current 0.830
_diffrn_source_power 0.050
_diffrn_source_voltage 60
_exptl_absorpt_coefficient_mu 1.457
_exptl_absorpt_correction_T_max 0.9681
_exptl_absorpt_correction_T_min 0.7117
_exptl_absorpt_correction_type multi-scan
_exptl_absorpt_process_details
;
STOE LANA, absorption correction by scaling of reflection intensities.
J. Koziskova, F. Hahn, J. Richter, J. Kozisek, "Comparison of different
absorption corrections on the model structure of tetrakis(\m~2~-acetato)-
diaqua-di-copper(II)", Acta Chimica Slovaca, vol. 9, no. 2, 2016, pp. 136 - 140.
Afterwards a spherical absorption correction was performed within STOE LANA.
;
_exptl_crystal_colour red
_exptl_crystal_colour_primary red
_exptl_crystal_density_diffrn 1.947
_exptl_crystal_density_method 'not measured'
_exptl_crystal_description plate
_exptl_crystal_F_000 2356
_exptl_crystal_size_max 0.13
_exptl_crystal_size_mid 0.093
_exptl_crystal_size_min 0.04
_exptl_crystal_size_rad 0.040
_refine_diff_density_max 1.973
_refine_diff_density_min -1.394
_refine_diff_density_rms 0.179
_refine_ls_extinction_method none
_refine_ls_goodness_of_fit_ref 0.919
_refine_ls_hydrogen_treatment constr
_refine_ls_matrix_type full
_refine_ls_number_parameters 1161
_refine_ls_number_reflns 24698
_refine_ls_number_restraints 0
_refine_ls_restrained_S_all 0.919
_refine_ls_R_factor_all 0.1733
_refine_ls_R_factor_gt 0.0828
_refine_ls_shift/su_max 0.001
_refine_ls_shift/su_mean 0.000
_refine_ls_structure_factor_coef Fsqd
_refine_ls_weighting_details 'w=1/[\s^2^(Fo^2^)+(0.1353P)^2^] where P=(Fo^2^+2Fc^2^)/3'
_refine_ls_weighting_scheme calc
_refine_ls_wR_factor_gt 0.2262
_refine_ls_wR_factor_ref 0.2625
_reflns_Friedel_coverage 0.000
_reflns_number_gt 9322
_reflns_number_total 24698
_reflns_threshold_expression 'I > 2\s(I)'
_cod_data_source_file d5ce00197h2.cif
_cod_data_source_block 9
_cod_depositor_comments 'Adding full bibliography for 7250141--7250151.cif.'
_cod_database_code 7250147
_shelx_shelxl_version_number 2014/7
_shelx_space_group_comment
;
The symmetry employed for this shelxl refinement is uniquely defined
by the following loop, which should always be used as a source of
symmetry information in preference to the above space-group names.
They are only intended as comments.
;
_olex2_refinement_description
;
1. Fixed Uiso
 At 1.2 times of:
  All C(H) groups, All C(H,H) groups
 At 1.5 times of:
  All C(H,H,H) groups, All O(H,H) groups
2.a Rotating group:
 OW1(HW1A,HW1B)
2.b Secondary CH2 refined with riding coordinates:
 C14(H14A,H14B), C29(H29A,H29B), C44(H44A,H44B), C59(H59A,H59B)
2.c Aromatic/amide H refined with riding coordinates:
 C2(H2), C8(H8), C15(H15), C17(H17), C23(H23), C30(H30), C32(H32), C38(H38),
 C45(H45), C47(H47), C53(H53), C60(H60)
2.d Idealised Me refined as rotating group:
 C10(H10A,H10B,H10C), C11(H11A,H11B,H11C), C12(H12A,H12B,H12C), C13(H13A,H13B,
 H13C), C25(H25A,H25B,H25C), C26(H26A,H26B,H26C), C27(H27A,H27B,H27C), C28(H28A,
 H28B,H28C), C40(H40A,H40B,H40C), C41(H41A,H41B,H41C), C42(H42A,H42B,H42C),
 C43(H43A,H43B,H43C), C55(H55A,H55B,H55C), C56(H56A,H56B,H56C), C57(H57A,H57B,
 H57C), C58(H58A,H58B,H58C)
;
_olex2_submission_special_instructions 'No special instructions were received'
_stoe_detector_distance '80.0 mm'
_stoe_detector_pixelsize_x '0.075 mm'
_stoe_detector_pixelsize_y '0.075 mm'
_stoe_detector_size_x '8.0 cm'
_stoe_detector_size_y '7.7 cm'
_stoe_evaluation_integration_a 7.9
_stoe_evaluation_integration_b -4.6
_stoe_evaluation_integration_ems 0.037
_stoe_evaluation_lana_bis_l_even_max 4
_stoe_evaluation_lana_bis_l_odd_max 1
_stoe_evaluation_lana_bos_l_even_max 4
_stoe_evaluation_lana_bos_l_odd_max 1
_stoe_evaluation_lana_completeness 89.7
_stoe_evaluation_lana_dxs_max_order -
_stoe_evaluation_lana_dys_max_order -
_stoe_evaluation_lana_fs_max_order 3
_stoe_evaluation_lana_max_2theta_available 63.5
_stoe_evaluation_lana_max_2theta_desired 63.5
_stoe_evaluation_lana_mean_redundancy 2.8
_stoe_evaluation_lana_number_refls_after_or 69405
_stoe_evaluation_lana_number_refls_outliers 7935
_stoe_evaluation_lana_number_refls_total 77340
_stoe_evaluation_lana_number_refls_unique 24701
_stoe_evaluation_lana_number_refls_written 69405
_stoe_evaluation_lana_or_c1 0.035
_stoe_evaluation_lana_or_c2 0
_stoe_evaluation_lana_or_c3 0
_stoe_evaluation_lana_or_c4 0.7
_stoe_evaluation_lana_point_group -1
_stoe_evaluation_lana_table
;
#----------------------------------------------------------------------------
2Theta           6.4   13.2   20.0   26.8   33.6   40.4   47.2   54.0   60.8
#----------------------------------------------------------------------------
<Resolution>    5.07   2.91   2.01   1.53   1.23   1.02   0.89   0.78   0.71
N(total)          94   2343   5904   6898   7939  11106  15501  16313  11242
<Redundancy>     1.3    3.7    4.3    3.1    2.6    2.7    3.1    2.7    2.3
Complet. [%%]    62.1   99.8   99.8   98.0   94.0   93.3   96.1   93.7   73.3
<I/sigma>       74.3   59.2   25.4   15.9    6.8    3.1    1.2    0.5    0.2
R(int)         0.023  0.021  0.033  0.054  0.084  0.128  0.236  0.384  0.565
#----------------------------------------------------------------------------
;
_stoe_measurement_max_exposure_per_frame '10.0 s'
_stoe_measurement_mean_exposure_per_frame '10.0 s'
_stoe_measurement_min_exposure_per_frame '10.0 s'
_stoe_measurement_total_exposure_time '8.2 h'
_stoe_measurement_total_frame_number 2952
_stoe_measurement_total_run_number 25
_stoe_measurement_tube_power '49.8 W'

loop_
_space_group_symop_operation_xyz
'x, y, z'
'-x, -y, -z'

loop_
_atom_site_label
_atom_site_type_symbol
_atom_site_fract_x
_atom_site_fract_y
_atom_site_fract_z
_atom_site_U_iso_or_equiv
_atom_site_adp_type
_atom_site_occupancy
_atom_site_site_symmetry_order
_atom_site_calc_flag
_atom_site_refinement_flags_posn
_atom_site_refinement_flags_adp
_atom_site_refinement_flags_occupancy
_atom_site_disorder_assembly
_atom_site_disorder_group
Ag1 Ag 0.33875(7) 0.72191(7) 0.75962(2) 0.05143(19) Uani 1 1 d . . . . .
Ag2 Ag 0.12372(6) 0.41224(6) 0.71669(2) 0.04803(19) Uani 1 1 d . . . . .
Ag3 Ag 0.53908(7) 0.45894(8) 0.74618(2) 0.0659(2) Uani 1 1 d . . . . .
Ag4 Ag 0.87252(7) 0.48441(7) 0.77040(2) 0.0532(2) Uani 1 1 d . . . . .
Ag5 Ag 0.74677(7) 0.14176(7) 0.75084(2) 0.0556(2) Uani 1 1 d . . . . .
Cl1 Cl 0.7054(2) 0.7383(3) 0.79766(7) 0.0719(8) Uani 1 1 d . . . . .
Cl2 Cl 0.7554(2) 0.3930(2) 0.69241(6) 0.0586(6) Uani 1 1 d . . . . .
Cl3 Cl 1.2156(2) 0.4176(2) 0.79013(6) 0.0568(6) Uani 1 1 d . . . . .
Cl4 Cl 0.3445(2) 0.1508(2) 0.72579(7) 0.0665(7) Uani 1 1 d . . . . .
Cl5 Cl 0.9933(3) 0.7436(2) 0.72931(7) 0.0644(7) Uani 1 1 d . . . . .
F1 F 0.0029(4) 0.5893(4) 0.55439(12) 0.0498(12) Uani 1 1 d . . . . .
F2 F 0.1687(5) 0.6330(5) 0.52058(11) 0.0492(12) Uani 1 1 d . . . . .
F3 F 0.4876(5) 1.0542(5) 0.94143(14) 0.0667(15) Uani 1 1 d . . . . .
F4 F 0.3267(5) 1.1058(5) 0.97689(13) 0.0630(14) Uani 1 1 d . . . . .
F5 F 0.5483(5) 0.0737(5) 0.55755(14) 0.0647(15) Uani 1 1 d . . . . .
F6 F 0.7198(5) 0.0246(5) 0.52409(12) 0.0562(13) Uani 1 1 d . . . . .
F7 F 0.9453(5) 0.5296(5) 0.95406(14) 0.0676(16) Uani 1 1 d . . . . .
F8 F 0.7504(5) 0.4758(5) 0.97996(12) 0.0586(13) Uani 1 1 d . . . . .
OW1 O 0.9878(8) 0.0783(7) 0.7852(2) 0.086(2) Uani 1 1 d . . . . .
HW1A H 1.0273 0.0128 0.7762 0.128 Uiso 1 1 d R U . . .
HW1B H 1.0528 0.1418 0.7866 0.128 Uiso 1 1 d R U . . .
O1 O 0.5913(7) 0.6570(7) 0.77958(19) 0.081(2) Uani 1 1 d . . . . .
O2 O 0.8567(6) 0.6976(6) 0.80029(17) 0.0664(19) Uani 1 1 d . . . . .
O3 O 0.7003(7) 0.8778(6) 0.7878(2) 0.077(2) Uani 1 1 d . . . . .
O4 O 0.6575(6) 0.7700(6) 0.83042(16) 0.0651(19) Uani 1 1 d . . . . .
O5 O 0.6331(7) 0.4752(7) 0.69607(18) 0.077(2) Uani 1 1 d . . . . .
O6 O 0.8554(6) 0.3590(6) 0.71832(16) 0.0628(18) Uani 1 1 d . . . . .
O7 O 0.8497(7) 0.4589(7) 0.66915(16) 0.0662(18) Uani 1 1 d . . . . .
O8 O 0.7052(7) 0.2650(6) 0.67166(14) 0.0606(18) Uani 1 1 d . . . . .
O9 O 1.3145(7) 0.4675(7) 0.76867(19) 0.075(2) Uani 1 1 d . . . . .
O10 O 1.0771(6) 0.3459(5) 0.77833(16) 0.0590(18) Uani 1 1 d . . . . .
O11 O 1.3007(5) 0.3333(5) 0.81258(13) 0.0485(15) Uani 1 1 d . . . . .
O12 O 1.1831(6) 0.5330(5) 0.81364(13) 0.0463(14) Uani 1 1 d . . . . .
O13 O 0.4818(6) 0.2301(7) 0.72860(18) 0.075(2) Uani 1 1 d . . . . .
O14 O 0.2094(5) 0.1964(5) 0.71070(16) 0.0574(17) Uani 1 1 d . . . . .
O15 O 0.3152(7) 0.1253(7) 0.75917(14) 0.0607(17) Uani 1 1 d . . . . .
O16 O 0.3677(7) 0.0081(6) 0.71354(18) 0.070(2) Uani 1 1 d . . . . .
O17 O 1.0409(7) 0.6228(5) 0.74345(16) 0.0610(17) Uani 1 1 d . . . . .
O18 O 1.0538(8) 0.8759(6) 0.74189(19) 0.082(2) Uani 1 1 d . . . . .
O19 O 0.8256(6) 0.7371(6) 0.72590(17) 0.067(2) Uani 1 1 d . . . . .
O20 O 1.0151(8) 0.7309(6) 0.69472(14) 0.0639(18) Uani 1 1 d . . . . .
N1 N 0.2015(6) 0.7512(6) 0.57074(16) 0.0412(16) Uani 1 1 d . . . . .
N2 N 0.2437(6) 0.5112(6) 0.56227(17) 0.0427(16) Uani 1 1 d . . . . .
N3 N 0.4103(6) 0.6496(6) 0.66279(16) 0.0414(16) Uani 1 1 d . . . . .
N4 N 0.3097(7) 0.5485(7) 0.66531(18) 0.0476(18) Uani 1 1 d . . . . .
N5 N 0.2827(7) 0.5566(7) 0.69402(17) 0.0454(17) Uani 1 1 d . . . . .
N6 N 0.3635(7) 0.6610(7) 0.71015(17) 0.0489(18) Uani 1 1 d . . . . .
N7 N 0.2572(7) 0.9350(7) 0.93653(17) 0.0465(17) Uani 1 1 d . . . . .
N8 N 0.2748(7) 1.1715(7) 0.92592(18) 0.0503(18) Uani 1 1 d . . . . .
N9 N 0.1692(6) 0.9320(6) 0.83707(17) 0.0439(16) Uani 1 1 d . . . . .
N10 N 0.3036(7) 0.9986(7) 0.83877(18) 0.0534(19) Uani 1 1 d . . . . .
N11 N 0.3665(7) 0.9457(7) 0.81694(19) 0.054(2) Uani 1 1 d . . . . .
N12 N 0.2818(7) 0.8440(7) 0.80021(17) 0.0463(17) Uani 1 1 d . . . . .
N13 N 0.7993(7) 0.1364(6) 0.57389(17) 0.0448(17) Uani 1 1 d . . . . .
N14 N 0.7081(6) -0.1006(6) 0.56787(17) 0.0462(17) Uani 1 1 d . . . . .
N15 N 0.8837(6) -0.0238(6) 0.66556(16) 0.0381(15) Uani 1 1 d . . . . .
N16 N 0.7490(7) -0.0862(7) 0.66471(17) 0.0445(16) Uani 1 1 d . . . . .
N17 N 0.6984(7) -0.0493(7) 0.69027(17) 0.0450(16) Uani 1 1 d . . . . .
N18 N 0.7976(7) 0.0361(6) 0.70780(17) 0.0447(16) Uani 1 1 d . . . . .
N19 N 0.8017(7) 0.3288(6) 0.93687(17) 0.0451(17) Uani 1 1 d . . . . .
N20 N 0.7031(7) 0.5512(6) 0.92952(16) 0.0417(16) Uani 1 1 d . . . . .
N21 N 0.6040(6) 0.2963(6) 0.83789(16) 0.0406(15) Uani 1 1 d . . . . .
N22 N 0.6887(8) 0.4017(7) 0.83079(19) 0.0558(19) Uani 1 1 d . . . . .
N23 N 0.7351(7) 0.3657(7) 0.80392(19) 0.0548(19) Uani 1 1 d . . . . .
N24 N 0.6818(7) 0.2384(7) 0.79350(19) 0.0524(19) Uani 1 1 d . . . . .
C1 C 0.1608(8) 0.8750(8) 0.5649(2) 0.045(2) Uani 1 1 d . . . . .
C2 C 0.2323(8) 0.9672(9) 0.5881(2) 0.048(2) Uani 1 1 d . . . . .
H2 H 0.2212 1.0604 0.5897 0.058 Uiso 1 1 calc R U . . .
C3 C 0.3194(8) 0.9022(8) 0.6075(2) 0.050(2) Uani 1 1 d . . . . .
C4 C 0.3018(7) 0.7630(8) 0.59668(19) 0.0385(18) Uani 1 1 d . . . . .
C5 C 0.3689(8) 0.6496(8) 0.6058(2) 0.0410(18) Uani 1 1 d . . . . .
C6 C 0.3443(8) 0.5239(8) 0.58912(19) 0.0412(18) Uani 1 1 d . . . . .
C7 C 0.4031(8) 0.3972(8) 0.5917(2) 0.046(2) Uani 1 1 d . . . . .
C8 C 0.3430(8) 0.3141(9) 0.5673(2) 0.047(2) Uani 1 1 d . . . . .
H8 H 0.3641 0.2237 0.5629 0.057 Uiso 1 1 calc R U . . .
C9 C 0.2445(8) 0.3849(8) 0.5497(2) 0.0437(19) Uani 1 1 d . . . . .
C10 C 0.0594(9) 0.9020(9) 0.5387(2) 0.054(2) Uani 1 1 d . . . . .
H10A H 0.0187 0.9888 0.5429 0.081 Uiso 1 1 calc R U . . .
H10B H -0.0197 0.8328 0.5355 0.081 Uiso 1 1 calc R U . . .
H10C H 0.1119 0.9023 0.5201 0.081 Uiso 1 1 calc R U . . .
C11 C 0.4152(10) 0.9680(9) 0.6344(2) 0.060(3) Uani 1 1 d . . . . .
H11A H 0.5176 0.9567 0.6308 0.090 Uiso 1 1 calc R U . . .
H11B H 0.3934 0.9275 0.6531 0.090 Uiso 1 1 calc R U . . .
H11C H 0.3975 1.0629 0.6368 0.090 Uiso 1 1 calc R U . . .
C12 C 0.5112(8) 0.3552(8) 0.6160(2) 0.049(2) Uani 1 1 d . . . . .
H12A H 0.5198 0.2589 0.6130 0.073 Uiso 1 1 calc R U . . .
H12B H 0.4780 0.3790 0.6364 0.073 Uiso 1 1 calc R U . . .
H12C H 0.6064 0.4004 0.6146 0.073 Uiso 1 1 calc R U . . .
C13 C 0.1548(9) 0.3331(9) 0.5210(2) 0.056(2) Uani 1 1 d . . . . .
H13A H 0.1822 0.2431 0.5146 0.084 Uiso 1 1 calc R U . . .
H13B H 0.1715 0.3912 0.5048 0.084 Uiso 1 1 calc R U . . .
H13C H 0.0515 0.3309 0.5248 0.084 Uiso 1 1 calc R U . . .
C14 C 0.4795(8) 0.6625(8) 0.63352(19) 0.0427(19) Uani 1 1 d . . . . .
H14A H 0.5506 0.5929 0.6310 0.051 Uiso 1 1 calc R U . . .
H14B H 0.5333 0.7500 0.6347 0.051 Uiso 1 1 calc R U . . .
C15 C 0.4407(8) 0.7145(7) 0.69058(19) 0.0385(18) Uani 1 1 d . . . . .
H15 H 0.5084 0.7885 0.6953 0.046 Uiso 1 1 calc R U . . .
C16 C 0.2628(9) 0.8225(9) 0.9512(2) 0.056(2) Uani 1 1 d . . . . .
C17 C 0.1726(9) 0.7183(9) 0.9339(2) 0.053(2) Uani 1 1 d . . . . .
H17 H 0.1576 0.6306 0.9395 0.064 Uiso 1 1 calc R U . . .
C18 C 0.1118(8) 0.7665(8) 0.9080(2) 0.048(2) Uani 1 1 d . . . . .
C19 C 0.1632(8) 0.9044(8) 0.9090(2) 0.047(2) Uani 1 1 d . . . . .
C20 C 0.1351(8) 1.0047(8) 0.8905(2) 0.044(2) Uani 1 1 d . . . . .
C21 C 0.1813(9) 1.1381(9) 0.8996(2) 0.051(2) Uani 1 1 d . . . . .
C22 C 0.1434(10) 1.2618(9) 0.8869(2) 0.056(2) Uani 1 1 d . . . . .
C23 C 0.2186(10) 1.3588(9) 0.9062(2) 0.056(2) Uani 1 1 d . . . . .
H23 H 0.2174 1.4510 0.9037 0.067 Uiso 1 1 calc R U . . .
C24 C 0.2969(9) 1.3045(9) 0.9297(2) 0.054(2) Uani 1 1 d . . . . .
C25 C 0.0060(9) 0.6895(9) 0.8847(3) 0.064(3) Uani 1 1 d . . . . .
H25A H -0.0837 0.7373 0.8823 0.096 Uiso 1 1 calc R U . . .
H25B H -0.0166 0.6019 0.8915 0.096 Uiso 1 1 calc R U . . .
H25C H 0.0486 0.6787 0.8649 0.096 Uiso 1 1 calc R U . . .
C26 C 0.0401(10) 1.2860(8) 0.8595(2) 0.060(3) Uani 1 1 d . . . . .
H26A H 0.0492 1.3799 0.8556 0.090 Uiso 1 1 calc R U . . .
H26B H -0.0603 1.2631 0.8637 0.090 Uiso 1 1 calc R U . . .
H26C H 0.0646 1.2307 0.8413 0.090 Uiso 1 1 calc R U . . .
C27 C 0.3944(11) 1.3736(9) 0.9566(2) 0.065(3) Uani 1 1 d . . . . .
H27A H 0.4153 1.4663 0.9528 0.097 Uiso 1 1 calc R U . . .
H27B H 0.4860 1.3284 0.9588 0.097 Uiso 1 1 calc R U . . .
H27C H 0.3451 1.3706 0.9755 0.097 Uiso 1 1 calc R U . . .
C28 C 0.3556(10) 0.8137(10) 0.9805(3) 0.068(3) Uani 1 1 d . . . . .
H28A H 0.3510 0.7219 0.9860 0.101 Uiso 1 1 calc R U . . .
H28B H 0.3198 0.8722 0.9970 0.101 Uiso 1 1 calc R U . . .
H28C H 0.4567 0.8411 0.9778 0.101 Uiso 1 1 calc R U . . .
C29 C 0.0616(7) 0.9714(8) 0.8585(2) 0.051(2) Uani 1 1 d . . . . .
H29A H -0.0130 0.8980 0.8587 0.061 Uiso 1 1 calc R U . . .
H29B H 0.0121 1.0497 0.8516 0.061 Uiso 1 1 calc R U . . .
C30 C 0.1577(8) 0.8385(7) 0.81346(18) 0.0382(18) Uani 1 1 d . . . . .
H30 H 0.0758 0.7789 0.8073 0.046 Uiso 1 1 calc R U . . .
C31 C 0.8255(9) 0.2636(8) 0.5679(2) 0.050(2) Uani 1 1 d . . . . .
C32 C 0.9362(8) 0.3202(8) 0.5912(2) 0.044(2) Uani 1 1 d . . . . .
H32 H 0.9752 0.4094 0.5928 0.053 Uiso 1 1 calc R U . . .
C33 C 0.9762(8) 0.2290(8) 0.6103(2) 0.047(2) Uani 1 1 d . . . . .
C34 C 0.8882(8) 0.1088(8) 0.6001(2) 0.045(2) Uani 1 1 d . . . . .
C35 C 0.8846(8) -0.0174(8) 0.6097(2) 0.044(2) Uani 1 1 d . . . . .
C36 C 0.8017(8) -0.1241(8) 0.5940(2) 0.047(2) Uani 1 1 d . . . . .
C37 C 0.7875(8) -0.2632(8) 0.5973(2) 0.047(2) Uani 1 1 d . . . . .
C38 C 0.6826(8) -0.3176(8) 0.5738(2) 0.047(2) Uani 1 1 d . . . . .
H38 H 0.6489 -0.4082 0.5705 0.057 Uiso 1 1 calc R U . . .
C39 C 0.6365(8) -0.2170(9) 0.5565(2) 0.050(2) Uani 1 1 d . . . . .
C40 C 0.7438(9) 0.3236(9) 0.5439(2) 0.060(3) Uani 1 1 d . . . . .
H40A H 0.7872 0.4124 0.5419 0.090 Uiso 1 1 calc R U . . .
H40B H 0.6427 0.3308 0.5489 0.090 Uiso 1 1 calc R U . . .
H40C H 0.7456 0.2686 0.5244 0.090 Uiso 1 1 calc R U . . .
C41 C 1.0869(9) 0.2590(9) 0.6369(2) 0.054(2) Uani 1 1 d . . . . .
H41A H 1.0446 0.2382 0.6558 0.081 Uiso 1 1 calc R U . . .
H41B H 1.1182 0.3534 0.6385 0.081 Uiso 1 1 calc R U . . .
H41C H 1.1711 0.2052 0.6339 0.081 Uiso 1 1 calc R U . . .
C42 C 0.8628(11) -0.3404(8) 0.6200(2) 0.064(3) Uani 1 1 d . . . . .
H42A H 0.8252 -0.4332 0.6167 0.096 Uiso 1 1 calc R U . . .
H42B H 0.8459 -0.3037 0.6407 0.096 Uiso 1 1 calc R U . . .
H42C H 0.9676 -0.3358 0.6175 0.096 Uiso 1 1 calc R U . . .
C43 C 0.5268(9) -0.2254(9) 0.5294(2) 0.056(2) Uani 1 1 d . . . . .
H43A H 0.5033 -0.3188 0.5221 0.084 Uiso 1 1 calc R U . . .
H43B H 0.5667 -0.1791 0.5130 0.084 Uiso 1 1 calc R U . . .
H43C H 0.4383 -0.1837 0.5354 0.084 Uiso 1 1 calc R U . . .
C44 C 0.9729(8) -0.0424(7) 0.6397(2) 0.044(2) Uani 1 1 d . . . . .
H44A H 1.0062 -0.1342 0.6382 0.053 Uiso 1 1 calc R U . . .
H44B H 1.0600 0.0198 0.6432 0.053 Uiso 1 1 calc R U . . .
C45 C 0.9114(9) 0.0472(8) 0.6930(2) 0.047(2) Uani 1 1 d . . . . .
H45 H 0.9995 0.0968 0.7002 0.056 Uiso 1 1 calc R U . . .
C46 C 0.8769(8) 0.2322(9) 0.9465(2) 0.050(2) Uani 1 1 d . . . . .
C47 C 0.8425(9) 0.1142(9) 0.9282(2) 0.054(2) Uani 1 1 d . . . . .
H47 H 0.8810 0.0305 0.9314 0.064 Uiso 1 1 calc R U . . .
C48 C 0.7413(8) 0.1401(8) 0.9042(2) 0.048(2) Uani 1 1 d . . . . .
C49 C 0.7152(8) 0.2757(8) 0.9096(2) 0.0417(19) Uani 1 1 d . . . . .
C50 C 0.6248(8) 0.3575(8) 0.8941(2) 0.0411(18) Uani 1 1 d . . . . .
C51 C 0.6193(8) 0.4973(8) 0.9033(2) 0.045(2) Uani 1 1 d . . . . .
C52 C 0.5372(9) 0.6030(8) 0.8920(2) 0.050(2) Uani 1 1 d . . . . .
C53 C 0.5772(9) 0.7130(9) 0.9111(2) 0.052(2) Uani 1 1 d . . . . .
H53 H 0.5417 0.7988 0.9093 0.062 Uiso 1 1 calc R U . . .
C54 C 0.6776(8) 0.6801(8) 0.9337(2) 0.047(2) Uani 1 1 d . . . . .
C55 C 0.9799(9) 0.2540(10) 0.9756(2) 0.061(3) Uani 1 1 d . . . . .
H55A H 1.0192 0.1692 0.9804 0.092 Uiso 1 1 calc R U . . .
H55B H 0.9269 0.2899 0.9927 0.092 Uiso 1 1 calc R U . . .
H55C H 1.0601 0.3170 0.9724 0.092 Uiso 1 1 calc R U . . .
C56 C 0.6813(9) 0.0357(8) 0.8802(2) 0.052(2) Uani 1 1 d . . . . .
H56A H 0.7017 0.0620 0.8600 0.077 Uiso 1 1 calc R U . . .
H56B H 0.5758 0.0238 0.8812 0.077 Uiso 1 1 calc R U . . .
H56C H 0.7267 -0.0480 0.8837 0.077 Uiso 1 1 calc R U . . .
C57 C 0.4312(9) 0.5981(9) 0.8634(2) 0.050(2) Uani 1 1 d . . . . .
H57A H 0.4053 0.6885 0.8597 0.075 Uiso 1 1 calc R U . . .
H57B H 0.3431 0.5447 0.8664 0.075 Uiso 1 1 calc R U . . .
H57C H 0.4769 0.5580 0.8457 0.075 Uiso 1 1 calc R U . . .
C58 C 0.7587(10) 0.7717(9) 0.9594(2) 0.058(2) Uani 1 1 d . . . . .
H58A H 0.7173 0.8593 0.9600 0.087 Uiso 1 1 calc R U . . .
H58B H 0.8619 0.7806 0.9557 0.087 Uiso 1 1 calc R U . . .
H58C H 0.7492 0.7346 0.9791 0.087 Uiso 1 1 calc R U . . .
C59 C 0.5275(8) 0.3039(8) 0.86613(19) 0.0445(19) Uani 1 1 d . . . . .
H59A H 0.4878 0.2140 0.8693 0.053 Uiso 1 1 calc R U . . .
H59B H 0.4444 0.3616 0.8635 0.053 Uiso 1 1 calc R U . . .
C60 C 0.6004(8) 0.1993(9) 0.8144(2) 0.049(2) Uani 1 1 d . . . . .
H60 H 0.5472 0.1161 0.8132 0.058 Uiso 1 1 calc R U . . .
B1 B 0.1506(9) 0.6201(8) 0.5511(2) 0.039(2) Uani 1 1 d . . . . .
B2 B 0.3432(11) 1.0645(10) 0.9463(3) 0.049(2) Uani 1 1 d . . . . .
B3 B 0.6885(10) 0.0347(10) 0.5552(3) 0.050(3) Uani 1 1 d . . . . .
B4 B 0.8031(11) 0.4706(11) 0.9515(3) 0.057(3) Uani 1 1 d . . . . .

loop_
_atom_site_aniso_label
_atom_site_aniso_U_11
_atom_site_aniso_U_22
_atom_site_aniso_U_33
_atom_site_aniso_U_23
_atom_site_aniso_U_13
_atom_site_aniso_U_12
Ag1 0.0475(3) 0.0464(4) 0.0593(5) -0.0004(3) 0.0079(3) -0.0050(3)
Ag2 0.0434(3) 0.0365(3) 0.0639(5) 0.0074(3) 0.0043(3) -0.0052(2)
Ag3 0.0491(4) 0.0596(5) 0.0878(6) 0.0007(4) 0.0064(4) 0.0024(3)
Ag4 0.0429(3) 0.0445(4) 0.0746(5) 0.0156(3) 0.0100(3) -0.0001(3)
Ag5 0.0575(4) 0.0474(4) 0.0612(5) -0.0020(3) 0.0141(3) -0.0078(3)
Cl1 0.0490(12) 0.0601(16) 0.105(2) -0.0004(15) 0.0073(13) -0.0024(10)
Cl2 0.0525(11) 0.0470(13) 0.0760(18) 0.0089(12) 0.0016(11) 0.0013(9)
Cl3 0.0493(11) 0.0454(13) 0.0760(17) 0.0119(11) 0.0017(10) 0.0001(9)
Cl4 0.0542(12) 0.0520(14) 0.094(2) 0.0078(13) 0.0042(12) 0.0059(10)
Cl5 0.0653(13) 0.0439(13) 0.082(2) 0.0095(12) -0.0051(12) -0.0001(10)
F1 0.038(2) 0.041(3) 0.072(4) 0.015(2) 0.006(2) -0.0054(18)
F2 0.054(3) 0.047(3) 0.046(3) 0.005(2) 0.008(2) -0.003(2)
F3 0.047(3) 0.055(3) 0.098(5) 0.008(3) 0.013(3) -0.010(2)
F4 0.066(3) 0.064(4) 0.058(4) 0.002(3) 0.012(3) -0.005(3)
F5 0.044(2) 0.047(3) 0.103(5) 0.003(3) 0.003(3) 0.004(2)
F6 0.067(3) 0.046(3) 0.055(3) 0.009(2) 0.000(3) -0.004(2)
F7 0.043(3) 0.067(4) 0.090(4) 0.005(3) 0.004(3) -0.019(2)
F8 0.063(3) 0.058(3) 0.054(3) 0.006(3) 0.005(3) -0.007(2)
OW1 0.087(5) 0.041(4) 0.126(7) 0.009(4) 0.001(5) -0.013(3)
O1 0.052(4) 0.062(4) 0.118(6) -0.024(4) -0.023(4) 0.006(3)
O2 0.031(3) 0.065(4) 0.102(6) 0.000(4) 0.010(3) -0.003(3)
O3 0.065(4) 0.034(4) 0.138(7) 0.022(4) 0.037(4) 0.005(3)
O4 0.059(4) 0.067(4) 0.066(5) -0.019(4) 0.023(3) -0.013(3)
O5 0.067(4) 0.071(5) 0.092(6) 0.008(4) -0.001(4) 0.023(4)
O6 0.054(3) 0.056(4) 0.075(5) 0.008(3) -0.017(3) -0.001(3)
O7 0.069(4) 0.062(4) 0.074(5) 0.024(4) 0.022(3) 0.001(3)
O8 0.085(4) 0.036(3) 0.054(4) -0.003(3) -0.028(3) -0.002(3)
O9 0.058(4) 0.064(4) 0.116(6) 0.031(4) 0.046(4) 0.010(3)
O10 0.054(3) 0.031(3) 0.088(5) 0.008(3) -0.020(3) -0.005(2)
O11 0.046(3) 0.043(3) 0.055(4) 0.013(3) -0.014(3) 0.012(2)
O12 0.050(3) 0.036(3) 0.050(4) -0.006(3) -0.009(3) 0.007(2)
O13 0.041(3) 0.076(5) 0.108(6) 0.015(4) -0.001(3) 0.005(3)
O14 0.038(3) 0.038(3) 0.094(5) 0.012(3) -0.009(3) -0.005(2)
O15 0.070(4) 0.070(5) 0.046(4) 0.021(3) 0.008(3) 0.004(3)
O16 0.070(4) 0.040(4) 0.098(6) -0.014(4) 0.000(4) 0.016(3)
O17 0.074(4) 0.028(3) 0.086(5) 0.026(3) 0.012(3) 0.011(3)
O18 0.096(5) 0.030(4) 0.113(7) 0.005(4) -0.029(5) -0.012(3)
O19 0.048(3) 0.045(4) 0.107(6) 0.030(4) -0.016(3) -0.002(3)
O20 0.102(5) 0.051(4) 0.040(4) 0.018(3) -0.006(3) 0.011(3)
N1 0.035(3) 0.037(4) 0.052(5) 0.007(3) 0.006(3) -0.001(2)
N2 0.038(3) 0.034(4) 0.058(5) 0.012(3) 0.006(3) 0.000(3)
N3 0.033(3) 0.038(4) 0.052(5) 0.011(3) -0.005(3) -0.006(2)
N4 0.040(3) 0.043(4) 0.057(5) 0.003(4) 0.004(3) -0.019(3)
N5 0.047(4) 0.038(4) 0.050(5) 0.003(3) 0.005(3) -0.007(3)
N6 0.042(3) 0.047(4) 0.056(5) -0.001(4) 0.011(3) -0.011(3)
N7 0.045(3) 0.036(4) 0.059(5) 0.009(3) 0.006(3) -0.003(3)
N8 0.052(4) 0.037(4) 0.062(5) 0.005(4) 0.011(4) -0.004(3)
N9 0.036(3) 0.038(4) 0.058(5) 0.008(3) 0.003(3) 0.001(3)
N10 0.042(3) 0.049(4) 0.067(5) -0.007(4) 0.013(3) -0.013(3)
N11 0.039(3) 0.047(4) 0.074(6) -0.012(4) 0.015(3) -0.013(3)
N12 0.038(3) 0.046(4) 0.053(5) 0.006(3) 0.001(3) -0.008(3)
N13 0.043(3) 0.036(4) 0.056(5) 0.009(3) 0.006(3) -0.005(3)
N14 0.036(3) 0.029(4) 0.071(5) 0.001(3) 0.004(3) -0.008(2)
N15 0.033(3) 0.034(3) 0.048(4) 0.009(3) 0.002(3) -0.001(2)
N16 0.039(3) 0.040(4) 0.055(5) 0.006(3) 0.007(3) -0.004(3)
N17 0.050(4) 0.039(4) 0.046(5) 0.006(3) 0.003(3) -0.007(3)
N18 0.041(3) 0.035(4) 0.057(5) 0.006(3) 0.000(3) -0.002(3)
N19 0.042(3) 0.036(4) 0.057(5) 0.007(3) 0.003(3) -0.001(3)
N20 0.047(3) 0.032(4) 0.044(4) 0.004(3) 0.002(3) -0.007(3)
N21 0.040(3) 0.035(4) 0.046(4) 0.004(3) 0.006(3) -0.012(3)
N22 0.059(4) 0.050(5) 0.057(5) 0.006(4) 0.014(4) -0.018(3)
N23 0.050(4) 0.050(5) 0.065(6) 0.004(4) 0.016(4) -0.004(3)
N24 0.038(3) 0.040(4) 0.075(6) -0.006(4) 0.005(3) -0.012(3)
C1 0.045(4) 0.036(4) 0.056(6) 0.010(4) 0.010(4) 0.001(3)
C2 0.045(4) 0.044(5) 0.056(6) 0.005(4) 0.013(4) 0.001(3)
C3 0.041(4) 0.041(5) 0.070(7) 0.013(4) 0.008(4) -0.006(3)
C4 0.033(3) 0.037(4) 0.046(5) 0.005(4) 0.005(3) -0.005(3)
C5 0.038(4) 0.032(4) 0.053(5) 0.011(4) 0.004(3) -0.008(3)
C6 0.039(4) 0.040(5) 0.045(5) 0.009(4) 0.005(3) -0.004(3)
C7 0.036(4) 0.041(5) 0.060(6) 0.003(4) 0.006(4) -0.001(3)
C8 0.034(4) 0.044(5) 0.065(6) 0.013(4) 0.000(4) -0.001(3)
C9 0.042(4) 0.034(4) 0.057(6) 0.010(4) 0.009(4) 0.000(3)
C10 0.050(5) 0.044(5) 0.069(7) 0.011(4) 0.001(4) 0.005(4)
C11 0.067(6) 0.046(5) 0.064(7) 0.005(5) -0.010(5) 0.004(4)
C12 0.045(4) 0.039(5) 0.062(6) 0.012(4) 0.001(4) 0.003(3)
C13 0.047(4) 0.058(6) 0.061(6) 0.002(5) 0.000(4) 0.002(4)
C14 0.042(4) 0.034(4) 0.051(6) 0.002(4) -0.001(3) -0.001(3)
C15 0.044(4) 0.024(4) 0.047(5) 0.002(3) 0.005(3) -0.003(3)
C16 0.048(4) 0.037(5) 0.086(8) 0.007(5) 0.016(5) -0.001(3)
C17 0.051(5) 0.034(5) 0.076(7) 0.010(4) 0.018(4) -0.007(3)
C18 0.043(4) 0.035(5) 0.066(6) -0.001(4) 0.013(4) -0.005(3)
C19 0.038(4) 0.035(4) 0.069(6) 0.007(4) 0.014(4) -0.006(3)
C20 0.042(4) 0.031(4) 0.061(6) 0.006(4) 0.012(4) -0.003(3)
C21 0.047(4) 0.047(5) 0.059(6) -0.001(4) 0.021(4) -0.004(4)
C22 0.058(5) 0.037(5) 0.074(7) 0.002(5) 0.027(5) -0.008(4)
C23 0.065(5) 0.041(5) 0.066(7) 0.014(5) 0.018(5) -0.008(4)
C24 0.057(5) 0.039(5) 0.066(7) -0.006(5) 0.024(4) -0.015(4)
C25 0.056(5) 0.037(5) 0.098(9) -0.003(5) 0.012(5) -0.002(4)
C26 0.078(6) 0.031(5) 0.075(7) 0.012(5) 0.021(5) -0.007(4)
C27 0.077(6) 0.050(6) 0.064(7) -0.013(5) 0.019(5) -0.019(5)
C28 0.061(5) 0.053(6) 0.090(9) 0.015(6) 0.009(5) -0.009(4)
C29 0.028(3) 0.044(5) 0.081(7) 0.005(4) 0.011(4) 0.003(3)
C30 0.040(4) 0.031(4) 0.043(5) 0.005(3) -0.004(3) 0.000(3)
C31 0.048(4) 0.032(4) 0.073(7) 0.006(4) 0.017(4) -0.006(3)
C32 0.045(4) 0.034(4) 0.056(6) 0.000(4) 0.020(4) -0.006(3)
C33 0.037(4) 0.032(4) 0.069(6) -0.007(4) 0.009(4) -0.007(3)
C34 0.040(4) 0.038(5) 0.056(6) 0.001(4) 0.008(4) -0.007(3)
C35 0.044(4) 0.034(4) 0.054(6) -0.001(4) 0.007(4) -0.008(3)
C36 0.034(4) 0.037(5) 0.068(6) 0.005(4) 0.002(4) -0.006(3)
C37 0.045(4) 0.027(4) 0.068(6) 0.007(4) 0.010(4) -0.004(3)
C38 0.047(4) 0.031(4) 0.065(6) 0.003(4) 0.016(4) -0.005(3)
C39 0.041(4) 0.049(5) 0.058(6) -0.003(4) 0.009(4) -0.009(3)
C40 0.055(5) 0.043(5) 0.086(8) 0.019(5) 0.019(5) 0.002(4)
C41 0.051(5) 0.043(5) 0.066(7) 0.000(4) 0.000(4) -0.007(4)
C42 0.079(6) 0.026(5) 0.086(8) 0.004(5) 0.007(6) 0.004(4)
C43 0.054(5) 0.046(5) 0.065(7) 0.005(5) 0.005(4) -0.016(4)
C44 0.043(4) 0.025(4) 0.063(6) 0.002(4) 0.004(4) -0.004(3)
C45 0.046(4) 0.032(4) 0.061(6) 0.011(4) -0.001(4) -0.003(3)
C46 0.038(4) 0.049(5) 0.064(6) 0.013(5) 0.012(4) 0.002(3)
C47 0.043(4) 0.047(5) 0.073(7) 0.011(5) 0.010(4) 0.000(4)
C48 0.047(4) 0.037(5) 0.062(6) 0.011(4) 0.015(4) -0.010(3)
C49 0.037(4) 0.034(4) 0.056(6) 0.013(4) 0.010(3) 0.001(3)
C50 0.041(4) 0.035(4) 0.048(5) 0.007(4) 0.011(3) -0.003(3)
C51 0.044(4) 0.037(5) 0.056(6) 0.011(4) 0.018(4) 0.000(3)
C52 0.056(5) 0.042(5) 0.055(6) 0.009(4) 0.013(4) 0.000(4)
C53 0.054(5) 0.041(5) 0.061(6) 0.003(4) 0.018(4) -0.004(4)
C54 0.048(4) 0.034(4) 0.059(6) 0.002(4) 0.009(4) -0.012(3)
C55 0.039(4) 0.071(7) 0.074(7) 0.013(5) -0.003(4) 0.002(4)
C56 0.055(5) 0.038(5) 0.064(6) 0.009(4) 0.009(4) 0.003(4)
C57 0.050(4) 0.046(5) 0.056(6) 0.020(4) 0.004(4) -0.004(4)
C58 0.073(6) 0.036(5) 0.064(7) -0.006(4) 0.014(5) -0.017(4)
C59 0.046(4) 0.044(5) 0.045(5) 0.011(4) 0.007(4) -0.005(3)
C60 0.040(4) 0.045(5) 0.060(6) 0.001(4) 0.008(4) -0.013(3)
B1 0.039(4) 0.028(4) 0.052(6) 0.007(4) 0.007(4) 0.003(3)
B2 0.059(6) 0.040(6) 0.048(7) 0.003(5) 0.011(5) -0.004(4)
B3 0.041(5) 0.047(6) 0.062(8) 0.011(5) 0.003(4) -0.005(4)
B4 0.049(5) 0.057(7) 0.062(8) -0.012(6) 0.010(5) -0.009(5)

loop_
_atom_type_symbol
_atom_type_description
_atom_type_scat_dispersion_real
_atom_type_scat_dispersion_imag
_atom_type_scat_source
C C 0.0033 0.0016 'International Tables Vol C Tables 4.2.6.8 and 6.1.1.4'
H H 0.0000 0.0000 'International Tables Vol C Tables 4.2.6.8 and 6.1.1.4'
Ag Ag -0.8971 1.1015 'International Tables Vol C Tables 4.2.6.8 and 6.1.1.4'
B B 0.0013 0.0007 'International Tables Vol C Tables 4.2.6.8 and 6.1.1.4'
F F 0.0171 0.0103 'International Tables Vol C Tables 4.2.6.8 and 6.1.1.4'
Cl Cl 0.1484 0.1585 'International Tables Vol C Tables 4.2.6.8 and 6.1.1.4'
O O 0.0106 0.0060 'International Tables Vol C Tables 4.2.6.8 and 6.1.1.4'
N N 0.0061 0.0033 'International Tables Vol C Tables 4.2.6.8 and 6.1.1.4'

loop_
_geom_angle_atom_site_label_1
_geom_angle_atom_site_label_2
_geom_angle_atom_site_label_3
_geom_angle
_geom_angle_site_symmetry_1
_geom_angle_site_symmetry_3
_geom_angle_publ_flag
O1 Ag1 Ag3 45.14(15) . . ?
N6 Ag1 Ag3 64.49(19) . . ?
N6 Ag1 O1 95.7(2) . . ?
N12 Ag1 Ag3 136.24(18) . . ?
N12 Ag1 O1 99.5(2) . . ?
N12 Ag1 N6 158.8(3) . . ?
O6 Ag2 O17 77.8(2) 1_455 1_455 ?
O14 Ag2 O6 100.5(2) . 1_455 ?
O14 Ag2 O17 158.7(2) . 1_455 ?
O14 Ag2 N5 108.2(2) . . ?
N5 Ag2 O6 140.0(2) . 1_455 ?
N5 Ag2 O17 84.6(2) . 1_455 ?
Ag4 Ag3 Ag1 118.08(3) . . ?
O1 Ag3 Ag1 49.53(15) . . ?
O1 Ag3 Ag4 69.60(14) . . ?
O1 Ag3 O5 112.2(3) . . ?
O1 Ag3 O13 161.0(3) . . ?
O5 Ag3 Ag1 107.23(16) . . ?
O5 Ag3 Ag4 83.58(16) . . ?
O9 Ag3 Ag1 51.66(17) 1_455 . ?
O9 Ag3 Ag4 136.1(2) 1_455 . ?
O9 Ag3 O1 81.5(3) 1_455 . ?
O9 Ag3 O5 139.2(2) 1_455 . ?
O9 Ag3 O13 89.7(2) 1_455 . ?
O13 Ag3 Ag1 133.94(14) . . ?
O13 Ag3 Ag4 107.10(14) . . ?
O13 Ag3 O5 85.4(3) . . ?
O2 Ag4 Ag3 94.75(13) . . ?
O2 Ag4 O6 147.2(2) . . ?
O2 Ag4 O17 80.7(2) . . ?
O6 Ag4 Ag3 73.20(14) . . ?
O10 Ag4 Ag3 139.90(13) . . ?
O10 Ag4 O2 122.2(2) . . ?
O10 Ag4 O6 81.4(2) . . ?
O10 Ag4 O17 85.4(2) . . ?
O17 Ag4 Ag3 118.35(15) . . ?
O17 Ag4 O6 78.8(2) . . ?
N23 Ag4 Ag3 69.44(18) . . ?
N23 Ag4 O2 93.5(2) . . ?
N23 Ag4 O6 109.7(2) . . ?
N23 Ag4 O10 91.5(2) . . ?
N23 Ag4 O17 170.4(3) . . ?
N24 Ag5 N18 176.0(2) . . ?
O1 Cl1 O2 121.4(4) . . ?
O1 Cl1 O3 108.1(5) . . ?
O1 Cl1 O4 108.7(4) . . ?
O2 Cl1 O3 110.2(4) . . ?
O2 Cl1 O4 108.6(4) . . ?
O3 Cl1 O4 97.2(4) . . ?
O5 Cl2 O6 123.7(4) . . ?
O5 Cl2 O7 106.2(4) . . ?
O5 Cl2 O8 109.5(4) . . ?
O6 Cl2 O7 107.6(4) . . ?
O6 Cl2 O8 109.1(4) . . ?
O8 Cl2 O7 97.4(4) . . ?
O9 Cl3 O10 120.1(5) . . ?
O9 Cl3 O11 109.3(4) . . ?
O9 Cl3 O12 109.2(4) . . ?
O10 Cl3 O11 109.3(3) . . ?
O10 Cl3 O12 108.5(3) . . ?
O12 Cl3 O11 98.2(3) . . ?
O13 Cl4 O14 122.2(4) . . ?
O13 Cl4 O15 105.3(4) . . ?
O13 Cl4 O16 110.2(4) . . ?
O14 Cl4 O15 107.8(4) . . ?
O14 Cl4 O16 110.1(4) . . ?
O16 Cl4 O15 98.5(4) . . ?
O17 Cl5 O19 107.9(4) . . ?
O17 Cl5 O20 110.2(4) . . ?
O18 Cl5 O17 120.5(4) . . ?
O18 Cl5 O19 111.8(4) . . ?
O18 Cl5 O20 106.9(5) . . ?
O19 Cl5 O20 97.0(4) . . ?
HW1A OW1 HW1B 104.4 . . ?
Ag3 O1 Ag1 85.32(19) . . ?
Cl1 O1 Ag1 128.6(4) . . ?
Cl1 O1 Ag3 144.5(4) . . ?
Cl1 O2 Ag4 109.7(3) . . ?
Cl2 O5 Ag3 111.2(4) . . ?
Ag4 O6 Ag2 88.23(18) . 1_655 ?
Cl2 O6 Ag2 118.0(4) . 1_655 ?
Cl2 O6 Ag4 122.7(4) . . ?
Cl3 O9 Ag3 149.6(4) . 1_655 ?
Cl3 O10 Ag4 115.2(3) . . ?
Cl4 O13 Ag3 131.2(4) . . ?
Cl4 O14 Ag2 126.4(3) . . ?
Ag4 O17 Ag2 88.52(18) . 1_655 ?
Cl5 O17 Ag2 127.7(4) . 1_655 ?
Cl5 O17 Ag4 121.8(3) . . ?
C1 N1 C4 108.6(6) . . ?
C1 N1 B1 125.7(7) . . ?
C4 N1 B1 125.6(6) . . ?
C6 N2 B1 125.5(7) . . ?
C9 N2 C6 107.2(6) . . ?
C9 N2 B1 127.2(7) . . ?
N4 N3 C14 121.1(6) . . ?
C15 N3 N4 107.9(7) . . ?
C15 N3 C14 130.5(6) . . ?
N5 N4 N3 106.0(6) . . ?
N4 N5 Ag2 126.3(5) . . ?
N4 N5 N6 110.2(6) . . ?
N6 N5 Ag2 123.6(5) . . ?
N5 N6 Ag1 122.4(5) . . ?
C15 N6 Ag1 131.1(5) . . ?
C15 N6 N5 106.3(7) . . ?
C16 N7 C19 106.9(7) . . ?
C16 N7 B2 126.4(8) . . ?
C19 N7 B2 126.5(8) . . ?
C21 N8 B2 123.1(7) . . ?
C24 N8 C21 108.5(8) . . ?
C24 N8 B2 128.4(8) . . ?
N10 N9 C29 120.7(7) . . ?
C30 N9 N10 109.6(6) . . ?
C30 N9 C29 129.6(7) . . ?
N11 N10 N9 105.3(6) . . ?
N10 N11 N12 112.4(6) . . ?
N11 N12 Ag1 127.1(5) . . ?
C30 N12 Ag1 127.5(5) . . ?
C30 N12 N11 105.4(7) . . ?
C31 N13 C34 110.0(7) . . ?
C31 N13 B3 125.7(7) . . ?
C34 N13 B3 124.3(7) . . ?
C36 N14 B3 125.6(7) . . ?
C39 N14 C36 108.5(7) . . ?
C39 N14 B3 125.9(8) . . ?
N16 N15 C44 121.1(6) . . ?
C45 N15 N16 108.2(7) . . ?
C45 N15 C44 130.7(6) . . ?
N17 N16 N15 106.2(6) . . ?
N16 N17 N18 109.8(6) . . ?
N17 N18 Ag5 122.2(5) . . ?
C45 N18 Ag5 129.7(6) . . ?
C45 N18 N17 107.8(7) . . ?
C46 N19 C49 106.7(7) . . ?
C46 N19 B4 127.5(8) . . ?
C49 N19 B4 125.8(7) . . ?
C51 N20 B4 125.3(7) . . ?
C54 N20 C51 107.9(7) . . ?
C54 N20 B4 126.7(7) . . ?
N22 N21 C59 120.9(7) . . ?
C60 N21 N22 108.2(7) . . ?
C60 N21 C59 130.7(7) . . ?
N23 N22 N21 105.9(7) . . ?
N22 N23 Ag4 131.7(6) . . ?
N22 N23 N24 110.5(7) . . ?
N24 N23 Ag4 117.6(6) . . ?
N23 N24 Ag5 120.6(6) . . ?
C60 N24 Ag5 133.1(6) . . ?
C60 N24 N23 106.2(7) . . ?
N1 C1 C2 108.0(7) . . ?
N1 C1 C10 124.0(8) . . ?
C2 C1 C10 128.0(8) . . ?
C1 C2 H2 125.3 . . ?
C3 C2 C1 109.5(8) . . ?
C3 C2 H2 125.3 . . ?
C2 C3 C4 106.6(8) . . ?
C2 C3 C11 124.6(8) . . ?
C4 C3 C11 128.8(8) . . ?
N1 C4 C3 107.3(7) . . ?
N1 C4 C5 119.2(7) . . ?
C5 C4 C3 133.3(7) . . ?
C4 C5 C6 122.8(7) . . ?
C4 C5 C14 119.4(7) . . ?
C6 C5 C14 117.8(7) . . ?
C5 C6 N2 118.4(7) . . ?
C5 C6 C7 134.6(8) . . ?
C7 C6 N2 106.9(7) . . ?
C6 C7 C12 128.9(8) . . ?
C8 C7 C6 107.6(7) . . ?
C8 C7 C12 123.5(8) . . ?
C7 C8 H8 125.8 . . ?
C7 C8 C9 108.3(8) . . ?
C9 C8 H8 125.8 . . ?
N2 C9 C8 109.9(7) . . ?
N2 C9 C13 123.4(7) . . ?
C8 C9 C13 126.7(8) . . ?
C1 C10 H10A 109.5 . . ?
C1 C10 H10B 109.5 . . ?
C1 C10 H10C 109.5 . . ?
H10A C10 H10B 109.5 . . ?
H10A C10 H10C 109.5 . . ?
H10B C10 H10C 109.5 . . ?
C3 C11 H11A 109.5 . . ?
C3 C11 H11B 109.5 . . ?
C3 C11 H11C 109.5 . . ?
H11A C11 H11B 109.5 . . ?
H11A C11 H11C 109.5 . . ?
H11B C11 H11C 109.5 . . ?
C7 C12 H12A 109.5 . . ?
C7 C12 H12B 109.5 . . ?
C7 C12 H12C 109.5 . . ?
H12A C12 H12B 109.5 . . ?
H12A C12 H12C 109.5 . . ?
H12B C12 H12C 109.5 . . ?
C9 C13 H13A 109.5 . . ?
C9 C13 H13B 109.5 . . ?
C9 C13 H13C 109.5 . . ?
H13A C13 H13B 109.5 . . ?
H13A C13 H13C 109.5 . . ?
H13B C13 H13C 109.5 . . ?
N3 C14 C5 112.3(6) . . ?
N3 C14 H14A 109.1 . . ?
N3 C14 H14B 109.1 . . ?
C5 C14 H14A 109.1 . . ?
C5 C14 H14B 109.1 . . ?
H14A C14 H14B 107.9 . . ?
N3 C15 H15 125.2 . . ?
N6 C15 N3 109.5(7) . . ?
N6 C15 H15 125.2 . . ?
N7 C16 C17 109.9(9) . . ?
N7 C16 C28 122.8(8) . . ?
C17 C16 C28 127.3(9) . . ?
C16 C17 H17 125.8 . . ?
C18 C17 C16 108.4(8) . . ?
C18 C17 H17 125.8 . . ?
C17 C18 C19 106.9(8) . . ?
C17 C18 C25 124.6(8) . . ?
C19 C18 C25 128.5(9) . . ?
N7 C19 C18 107.9(8) . . ?
C20 C19 N7 118.2(7) . . ?
C20 C19 C18 133.8(8) . . ?
C19 C20 C21 122.0(8) . . ?
C19 C20 C29 119.6(7) . . ?
C21 C20 C29 118.2(8) . . ?
N8 C21 C20 120.9(8) . . ?
N8 C21 C22 107.3(7) . . ?
C20 C21 C22 131.7(9) . . ?
C21 C22 C26 130.4(8) . . ?
C23 C22 C21 104.7(9) . . ?
C23 C22 C26 124.8(9) . . ?
C22 C23 H23 124.7 . . ?
C22 C23 C24 110.6(9) . . ?
C24 C23 H23 124.7 . . ?
N8 C24 C23 108.9(8) . . ?
N8 C24 C27 121.8(9) . . ?
C23 C24 C27 129.3(9) . . ?
C18 C25 H25A 109.5 . . ?
C18 C25 H25B 109.5 . . ?
C18 C25 H25C 109.5 . . ?
H25A C25 H25B 109.5 . . ?
H25A C25 H25C 109.5 . . ?
H25B C25 H25C 109.5 . . ?
C22 C26 H26A 109.5 . . ?
C22 C26 H26B 109.5 . . ?
C22 C26 H26C 109.5 . . ?
H26A C26 H26B 109.5 . . ?
H26A C26 H26C 109.5 . . ?
H26B C26 H26C 109.5 . . ?
C24 C27 H27A 109.5 . . ?
C24 C27 H27B 109.5 . . ?
C24 C27 H27C 109.5 . . ?
H27A C27 H27B 109.5 . . ?
H27A C27 H27C 109.5 . . ?
H27B C27 H27C 109.5 . . ?
C16 C28 H28A 109.5 . . ?
C16 C28 H28B 109.5 . . ?
C16 C28 H28C 109.5 . . ?
H28A C28 H28B 109.5 . . ?
H28A C28 H28C 109.5 . . ?
H28B C28 H28C 109.5 . . ?
N9 C29 C20 110.2(6) . . ?
N9 C29 H29A 109.6 . . ?
N9 C29 H29B 109.6 . . ?
C20 C29 H29A 109.6 . . ?
C20 C29 H29B 109.6 . . ?
H29A C29 H29B 108.1 . . ?
N9 C30 H30 126.3 . . ?
N12 C30 N9 107.3(7) . . ?
N12 C30 H30 126.3 . . ?
N13 C31 C32 106.2(8) . . ?
N13 C31 C40 122.8(8) . . ?
C40 C31 C32 130.7(8) . . ?
C31 C32 H32 124.8 . . ?
C33 C32 C31 110.4(7) . . ?
C33 C32 H32 124.8 . . ?
C32 C33 C34 106.7(8) . . ?
C32 C33 C41 122.6(7) . . ?
C34 C33 C41 130.6(8) . . ?
N13 C34 C33 106.6(7) . . ?
C35 C34 N13 120.1(7) . . ?
C35 C34 C33 133.2(8) . . ?
C34 C35 C36 123.4(8) . . ?
C34 C35 C44 119.1(7) . . ?
C36 C35 C44 117.5(8) . . ?
N14 C36 C37 106.9(7) . . ?
C35 C36 N14 118.5(8) . . ?
C35 C36 C37 134.5(8) . . ?
C36 C37 C42 129.4(8) . . ?
C38 C37 C36 106.3(8) . . ?
C38 C37 C42 124.3(7) . . ?
C37 C38 H38 125.7 . . ?
C39 C38 C37 108.7(7) . . ?
C39 C38 H38 125.7 . . ?
N14 C39 C38 109.5(8) . . ?
N14 C39 C43 121.9(8) . . ?
C38 C39 C43 128.6(8) . . ?
C31 C40 H40A 109.5 . . ?
C31 C40 H40B 109.5 . . ?
C31 C40 H40C 109.5 . . ?
H40A C40 H40B 109.5 . . ?
H40A C40 H40C 109.5 . . ?
H40B C40 H40C 109.5 . . ?
C33 C41 H41A 109.5 . . ?
C33 C41 H41B 109.5 . . ?
C33 C41 H41C 109.5 . . ?
H41A C41 H41B 109.5 . . ?
H41A C41 H41C 109.5 . . ?
H41B C41 H41C 109.5 . . ?
C37 C42 H42A 109.5 . . ?
C37 C42 H42B 109.5 . . ?
C37 C42 H42C 109.5 . . ?
H42A C42 H42B 109.5 . . ?
H42A C42 H42C 109.5 . . ?
H42B C42 H42C 109.5 . . ?
C39 C43 H43A 109.5 . . ?
C39 C43 H43B 109.5 . . ?
C39 C43 H43C 109.5 . . ?
H43A C43 H43B 109.5 . . ?
H43A C43 H43C 109.5 . . ?
H43B C43 H43C 109.5 . . ?
N15 C44 C35 110.1(6) . . ?
N15 C44 H44A 109.6 . . ?
N15 C44 H44B 109.6 . . ?
C35 C44 H44A 109.6 . . ?
C35 C44 H44B 109.6 . . ?
H44A C44 H44B 108.2 . . ?
N15 C45 H45 126.1 . . ?
N18 C45 N15 107.8(7) . . ?
N18 C45 H45 126.1 . . ?
N19 C46 C47 111.7(8) . . ?
N19 C46 C55 120.7(8) . . ?
C47 C46 C55 127.5(8) . . ?
C46 C47 H47 126.1 . . ?
C46 C47 C48 107.8(8) . . ?
C48 C47 H47 126.1 . . ?
C47 C48 C49 105.3(8) . . ?
C47 C48 C56 122.2(8) . . ?
C49 C48 C56 132.5(8) . . ?
C48 C49 N19 108.5(7) . . ?
C50 C49 N19 119.4(7) . . ?
C50 C49 C48 132.1(8) . . ?
C49 C50 C51 122.7(8) . . ?
C49 C50 C59 120.9(7) . . ?
C51 C50 C59 116.3(7) . . ?
N20 C51 C50 118.8(7) . . ?
N20 C51 C52 106.6(7) . . ?
C52 C51 C50 134.5(8) . . ?
C51 C52 C57 128.2(8) . . ?
C53 C52 C51 106.6(8) . . ?
C53 C52 C57 125.2(8) . . ?
C52 C53 H53 125.7 . . ?
C52 C53 C54 108.7(8) . . ?
C54 C53 H53 125.7 . . ?
N20 C54 C53 110.2(7) . . ?
N20 C54 C58 121.9(8) . . ?
C53 C54 C58 127.8(8) . . ?
C46 C55 H55A 109.5 . . ?
C46 C55 H55B 109.5 . . ?
C46 C55 H55C 109.5 . . ?
H55A C55 H55B 109.5 . . ?
H55A C55 H55C 109.5 . . ?
H55B C55 H55C 109.5 . . ?
C48 C56 H56A 109.5 . . ?
C48 C56 H56B 109.5 . . ?
C48 C56 H56C 109.5 . . ?
H56A C56 H56B 109.5 . . ?
H56A C56 H56C 109.5 . . ?
H56B C56 H56C 109.5 . . ?
C52 C57 H57A 109.5 . . ?
C52 C57 H57B 109.5 . . ?
C52 C57 H57C 109.5 . . ?
H57A C57 H57B 109.5 . . ?
H57A C57 H57C 109.5 . . ?
H57B C57 H57C 109.5 . . ?
C54 C58 H58A 109.5 . . ?
C54 C58 H58B 109.5 . . ?
C54 C58 H58C 109.5 . . ?
H58A C58 H58B 109.5 . . ?
H58A C58 H58C 109.5 . . ?
H58B C58 H58C 109.5 . . ?
N21 C59 C50 112.7(6) . . ?
N21 C59 H59A 109.1 . . ?
N21 C59 H59B 109.1 . . ?
C50 C59 H59A 109.1 . . ?
C50 C59 H59B 109.1 . . ?
H59A C59 H59B 107.8 . . ?
N21 C60 H60 125.4 . . ?
N24 C60 N21 109.2(7) . . ?
N24 C60 H60 125.4 . . ?
F1 B1 N1 109.9(6) . . ?
F1 B1 N2 110.2(7) . . ?
F2 B1 F1 109.4(7) . . ?
F2 B1 N1 110.0(7) . . ?
F2 B1 N2 109.6(6) . . ?
N2 B1 N1 107.8(7) . . ?
F3 B2 F4 111.1(8) . . ?
F3 B2 N7 111.1(8) . . ?
F3 B2 N8 109.7(8) . . ?
F4 B2 N7 110.6(8) . . ?
F4 B2 N8 107.6(7) . . ?
N7 B2 N8 106.6(7) . . ?
F5 B3 F6 110.0(8) . . ?
F5 B3 N13 110.5(8) . . ?
F5 B3 N14 110.8(7) . . ?
F6 B3 N13 108.9(7) . . ?
F6 B3 N14 108.8(8) . . ?
N14 B3 N13 107.8(7) . . ?
F7 B4 N19 110.3(7) . . ?
F7 B4 N20 108.3(9) . . ?
F8 B4 F7 109.7(8) . . ?
F8 B4 N19 111.5(9) . . ?
F8 B4 N20 109.3(7) . . ?
N19 B4 N20 107.7(8) . . ?

loop_
_geom_bond_atom_site_label_1
_geom_bond_atom_site_label_2
_geom_bond_distance
_geom_bond_site_symmetry_2
_geom_bond_publ_flag
Ag1 Ag3 3.3467(10) . ?
Ag1 O1 2.554(6) . ?
Ag1 N6 2.233(7) . ?
Ag1 N12 2.189(7) . ?
Ag2 O6 2.516(6) 1_455 ?
Ag2 O14 2.357(6) . ?
Ag2 O17 2.521(6) 1_455 ?
Ag2 N5 2.360(7) . ?
Ag3 Ag4 3.1597(9) . ?
Ag3 O1 2.380(6) . ?
Ag3 O5 2.442(8) . ?
Ag3 O9 2.368(6) 1_455 ?
Ag3 O13 2.396(7) . ?
Ag4 O2 2.440(7) . ?
Ag4 O6 2.500(7) . ?
Ag4 O10 2.422(6) . ?
Ag4 O17 2.482(6) . ?
Ag4 N23 2.384(8) . ?
Ag5 N18 2.181(7) . ?
Ag5 N24 2.174(7) . ?
Cl1 O1 1.441(6) . ?
Cl1 O2 1.472(6) . ?
Cl1 O3 1.514(7) . ?
Cl1 O4 1.547(7) . ?
Cl2 O5 1.443(6) . ?
Cl2 O6 1.477(6) . ?
Cl2 O7 1.566(7) . ?
Cl2 O8 1.545(6) . ?
Cl3 O9 1.467(7) . ?
Cl3 O10 1.471(6) . ?
Cl3 O11 1.547(5) . ?
Cl3 O12 1.544(5) . ?
Cl4 O13 1.457(7) . ?
Cl4 O14 1.474(6) . ?
Cl4 O15 1.550(7) . ?
Cl4 O16 1.527(6) . ?
Cl5 O17 1.487(6) . ?
Cl5 O18 1.468(6) . ?
Cl5 O19 1.538(6) . ?
Cl5 O20 1.540(7) . ?
F1 B1 1.405(9) . ?
F2 B1 1.376(11) . ?
F3 B2 1.373(11) . ?
F4 B2 1.392(11) . ?
F5 B3 1.379(10) . ?
F6 B3 1.412(12) . ?
F7 B4 1.408(11) . ?
F8 B4 1.373(12) . ?
OW1 HW1A 0.8532 . ?
OW1 HW1B 0.8521 . ?
O6 Ag2 2.516(6) 1_655 ?
O9 Ag3 2.368(6) 1_655 ?
O17 Ag2 2.521(6) 1_655 ?
N1 C1 1.364(10) . ?
N1 C4 1.397(10) . ?
N1 B1 1.548(11) . ?
N2 C6 1.429(10) . ?
N2 C9 1.347(10) . ?
N2 B1 1.519(10) . ?
N3 N4 1.367(8) . ?
N3 C14 1.492(10) . ?
N3 C15 1.333(10) . ?
N4 N5 1.298(9) . ?
N5 N6 1.370(9) . ?
N6 C15 1.297(10) . ?
N7 C16 1.356(11) . ?
N7 C19 1.427(11) . ?
N7 B2 1.509(12) . ?
N8 C21 1.387(11) . ?
N8 C24 1.346(11) . ?
N8 B2 1.582(13) . ?
N9 N10 1.377(8) . ?
N9 C29 1.467(10) . ?
N9 C30 1.332(10) . ?
N10 N11 1.252(9) . ?
N11 N12 1.380(9) . ?
N12 C30 1.327(9) . ?
N13 C31 1.352(10) . ?
N13 C34 1.412(11) . ?
N13 B3 1.545(11) . ?
N14 C36 1.419(11) . ?
N14 C39 1.356(10) . ?
N14 B3 1.535(12) . ?
N15 N16 1.363(8) . ?
N15 C44 1.457(10) . ?
N15 C45 1.344(10) . ?
N16 N17 1.280(9) . ?
N17 N18 1.366(9) . ?
N18 C45 1.284(10) . ?
N19 C46 1.305(10) . ?
N19 C49 1.427(10) . ?
N19 B4 1.517(12) . ?
N20 C51 1.386(10) . ?
N20 C54 1.336(10) . ?
N20 B4 1.582(14) . ?
N21 N22 1.367(9) . ?
N21 C59 1.472(10) . ?
N21 C60 1.356(10) . ?
N22 N23 1.313(10) . ?
N23 N24 1.381(9) . ?
N24 C60 1.306(11) . ?
C1 C2 1.414(11) . ?
C1 C10 1.474(12) . ?
C2 H2 0.9500 . ?
C2 C3 1.357(12) . ?
C3 C4 1.444(11) . ?
C3 C11 1.496(12) . ?
C4 C5 1.401(10) . ?
C5 C6 1.409(11) . ?
C5 C14 1.513(11) . ?
C6 C7 1.425(11) . ?
C7 C8 1.362(11) . ?
C7 C12 1.502(11) . ?
C8 H8 0.9500 . ?
C8 C9 1.405(11) . ?
C9 C13 1.485(12) . ?
C10 H10A 0.9800 . ?
C10 H10B 0.9800 . ?
C10 H10C 0.9800 . ?
C11 H11A 0.9800 . ?
C11 H11B 0.9800 . ?
C11 H11C 0.9800 . ?
C12 H12A 0.9800 . ?
C12 H12B 0.9800 . ?
C12 H12C 0.9800 . ?
C13 H13A 0.9800 . ?
C13 H13B 0.9800 . ?
C13 H13C 0.9800 . ?
C14 H14A 0.9900 . ?
C14 H14B 0.9900 . ?
C15 H15 0.9500 . ?
C16 C17 1.431(12) . ?
C16 C28 1.496(14) . ?
C17 H17 0.9500 . ?
C17 C18 1.364(13) . ?
C18 C19 1.448(11) . ?
C18 C25 1.492(12) . ?
C19 C20 1.376(12) . ?
C20 C21 1.410(11) . ?
C20 C29 1.507(12) . ?
C21 C22 1.459(13) . ?
C22 C23 1.359(12) . ?
C22 C26 1.517(14) . ?
C23 H23 0.9500 . ?
C23 C24 1.380(13) . ?
C24 C27 1.517(13) . ?
C25 H25A 0.9800 . ?
C25 H25B 0.9800 . ?
C25 H25C 0.9800 . ?
C26 H26A 0.9800 . ?
C26 H26B 0.9800 . ?
C26 H26C 0.9800 . ?
C27 H27A 0.9800 . ?
C27 H27B 0.9800 . ?
C27 H27C 0.9800 . ?
C28 H28A 0.9800 . ?
C28 H28B 0.9800 . ?
C28 H28C 0.9800 . ?
C29 H29A 0.9900 . ?
C29 H29B 0.9900 . ?
C30 H30 0.9500 . ?
C31 C32 1.444(12) . ?
C31 C40 1.437(13) . ?
C32 H32 0.9500 . ?
C32 C33 1.344(12) . ?
C33 C34 1.446(10) . ?
C33 C41 1.483(12) . ?
C34 C35 1.379(11) . ?
C35 C36 1.390(10) . ?
C35 C44 1.535(12) . ?
C36 C37 1.428(11) . ?
C37 C38 1.408(11) . ?
C37 C42 1.466(12) . ?
C38 H38 0.9500 . ?
C38 C39 1.384(12) . ?
C39 C43 1.487(12) . ?
C40 H40A 0.9800 . ?
C40 H40B 0.9800 . ?
C40 H40C 0.9800 . ?
C41 H41A 0.9800 . ?
C41 H41B 0.9800 . ?
C41 H41C 0.9800 . ?
C42 H42A 0.9800 . ?
C42 H42B 0.9800 . ?
C42 H42C 0.9800 . ?
C43 H43A 0.9800 . ?
C43 H43B 0.9800 . ?
C43 H43C 0.9800 . ?
C44 H44A 0.9900 . ?
C44 H44B 0.9900 . ?
C45 H45 0.9500 . ?
C46 C47 1.386(12) . ?
C46 C55 1.518(12) . ?
C47 H47 0.9500 . ?
C47 C48 1.398(12) . ?
C48 C49 1.407(11) . ?
C48 C56 1.476(12) . ?
C49 C50 1.384(11) . ?
C50 C51 1.440(11) . ?
C50 C59 1.502(11) . ?
C51 C52 1.439(11) . ?
C52 C53 1.350(12) . ?
C52 C57 1.519(12) . ?
C53 H53 0.9500 . ?
C53 C54 1.372(12) . ?
C54 C58 1.515(11) . ?
C55 H55A 0.9800 . ?
C55 H55B 0.9800 . ?
C55 H55C 0.9800 . ?
C56 H56A 0.9800 . ?
C56 H56B 0.9800 . ?
C56 H56C 0.9800 . ?
C57 H57A 0.9800 . ?
C57 H57B 0.9800 . ?
C57 H57C 0.9800 . ?
C58 H58A 0.9800 . ?
C58 H58B 0.9800 . ?
C58 H58C 0.9800 . ?
C59 H59A 0.9900 . ?
C59 H59B 0.9900 . ?
C60 H60 0.9500 . ?

loop_
_geom_torsion_atom_site_label_1
_geom_torsion_atom_site_label_2
_geom_torsion_atom_site_label_3
_geom_torsion_atom_site_label_4
_geom_torsion
_geom_torsion_site_symmetry_1
_geom_torsion_site_symmetry_2
_geom_torsion_site_symmetry_3
_geom_torsion_site_symmetry_4
_geom_torsion_publ_flag
Ag1 N6 C15 N3 -174.3(5) . . . . ?
Ag1 N12 C30 N9 -178.9(5) . . . . ?
Ag2 N5 N6 Ag1 -6.4(8) . . . . ?
Ag2 N5 N6 C15 177.9(5) . . . . ?
Ag4 N23 N24 Ag5 8.2(8) . . . . ?
Ag4 N23 N24 C60 -174.3(5) . . . . ?
Ag5 N18 C45 N15 -170.9(5) . . . . ?
Ag5 N24 C60 N21 175.4(6) . . . . ?
O1 Cl1 O2 Ag4 0.1(7) . . . . ?
O2 Cl1 O1 Ag1 -163.3(5) . . . . ?
O2 Cl1 O1 Ag3 -3.1(12) . . . . ?
O3 Cl1 O1 Ag1 -34.6(7) . . . . ?
O3 Cl1 O1 Ag3 125.5(9) . . . . ?
O3 Cl1 O2 Ag4 -127.6(4) . . . . ?
O4 Cl1 O1 Ag1 69.8(7) . . . . ?
O4 Cl1 O1 Ag3 -130.1(9) . . . . ?
O4 Cl1 O2 Ag4 127.1(4) . . . . ?
O5 Cl2 O6 Ag2 -124.7(5) . . . 1_655 ?
O5 Cl2 O6 Ag4 -17.2(7) . . . . ?
O6 Cl2 O5 Ag3 -28.2(6) . . . . ?
O7 Cl2 O5 Ag3 -153.2(4) . . . . ?
O7 Cl2 O6 Ag2 -0.3(5) . . . 1_655 ?
O7 Cl2 O6 Ag4 107.2(4) . . . . ?
O8 Cl2 O5 Ag3 102.6(4) . . . . ?
O8 Cl2 O6 Ag2 104.3(4) . . . 1_655 ?
O8 Cl2 O6 Ag4 -148.2(4) . . . . ?
O9 Cl3 O10 Ag4 -88.6(5) . . . . ?
O10 Cl3 O9 Ag3 -112.5(9) . . . 1_655 ?
O11 Cl3 O9 Ag3 15.0(11) . . . 1_655 ?
O11 Cl3 O10 Ag4 143.9(3) . . . . ?
O12 Cl3 O9 Ag3 121.3(9) . . . 1_655 ?
O12 Cl3 O10 Ag4 37.9(5) . . . . ?
O13 Cl4 O14 Ag2 -43.0(7) . . . . ?
O14 Cl4 O13 Ag3 49.0(8) . . . . ?
O15 Cl4 O13 Ag3 -74.1(6) . . . . ?
O15 Cl4 O14 Ag2 78.9(5) . . . . ?
O16 Cl4 O13 Ag3 -179.4(5) . . . . ?
O16 Cl4 O14 Ag2 -174.7(4) . . . . ?
O18 Cl5 O17 Ag2 -130.9(5) . . . 1_655 ?
O18 Cl5 O17 Ag4 112.9(5) . . . . ?
O19 Cl5 O17 Ag2 99.1(5) . . . 1_655 ?
O19 Cl5 O17 Ag4 -17.1(6) . . . . ?
O20 Cl5 O17 Ag2 -5.7(6) . . . 1_655 ?
O20 Cl5 O17 Ag4 -121.9(4) . . . . ?
N1 C1 C2 C3 1.6(10) . . . . ?
N1 C4 C5 C6 2.6(11) . . . . ?
N1 C4 C5 C14 178.9(7) . . . . ?
N2 C6 C7 C8 1.1(9) . . . . ?
N2 C6 C7 C12 -178.7(8) . . . . ?
N3 N4 N5 Ag2 -178.4(5) . . . . ?
N3 N4 N5 N6 0.2(8) . . . . ?
N4 N3 C14 C5 47.7(9) . . . . ?
N4 N3 C15 N6 -0.9(8) . . . . ?
N4 N5 N6 Ag1 175.0(5) . . . . ?
N4 N5 N6 C15 -0.7(9) . . . . ?
N5 N6 C15 N3 1.0(8) . . . . ?
N7 C16 C17 C18 0.8(10) . . . . ?
N7 C19 C20 C21 -7.9(11) . . . . ?
N7 C19 C20 C29 168.0(7) . . . . ?
N8 C21 C22 C23 1.0(9) . . . . ?
N8 C21 C22 C26 -176.7(9) . . . . ?
N9 N10 N11 N12 -0.5(10) . . . . ?
N10 N9 C29 C20 -40.9(10) . . . . ?
N10 N9 C30 N12 0.2(9) . . . . ?
N10 N11 N12 Ag1 179.1(6) . . . . ?
N10 N11 N12 C30 0.6(10) . . . . ?
N11 N12 C30 N9 -0.5(9) . . . . ?
N13 C31 C32 C33 0.8(9) . . . . ?
N13 C34 C35 C36 3.2(12) . . . . ?
N13 C34 C35 C44 -175.2(7) . . . . ?
N14 C36 C37 C38 -2.0(9) . . . . ?
N14 C36 C37 C42 178.1(8) . . . . ?
N15 N16 N17 N18 0.0(8) . . . . ?
N16 N15 C44 C35 51.3(9) . . . . ?
N16 N15 C45 N18 -3.4(9) . . . . ?
N16 N17 N18 Ag5 172.6(5) . . . . ?
N16 N17 N18 C45 -2.1(9) . . . . ?
N17 N18 C45 N15 3.4(9) . . . . ?
N19 C46 C47 C48 2.7(10) . . . . ?
N19 C49 C50 C51 3.4(12) . . . . ?
N19 C49 C50 C59 -177.4(7) . . . . ?
N20 C51 C52 C53 1.3(9) . . . . ?
N20 C51 C52 C57 178.5(8) . . . . ?
N21 N22 N23 Ag4 174.5(5) . . . . ?
N21 N22 N23 N24 0.0(9) . . . . ?
N22 N21 C59 C50 -48.2(10) . . . . ?
N22 N21 C60 N24 1.7(9) . . . . ?
N22 N23 N24 Ag5 -176.4(5) . . . . ?
N22 N23 N24 C60 1.1(10) . . . . ?
N23 N24 C60 N21 -1.7(9) . . . . ?
C1 N1 C4 C3 1.5(8) . . . . ?
C1 N1 C4 C5 -174.8(7) . . . . ?
C1 N1 B1 F1 -70.4(10) . . . . ?
C1 N1 B1 F2 50.0(10) . . . . ?
C1 N1 B1 N2 169.4(7) . . . . ?
C1 C2 C3 C4 -0.6(10) . . . . ?
C1 C2 C3 C11 178.2(8) . . . . ?
C2 C3 C4 N1 -0.5(9) . . . . ?
C2 C3 C4 C5 175.0(8) . . . . ?
C3 C4 C5 C6 -172.5(9) . . . . ?
C3 C4 C5 C14 3.8(13) . . . . ?
C4 N1 C1 C2 -1.9(9) . . . . ?
C4 N1 C1 C10 178.0(8) . . . . ?
C4 N1 B1 F1 112.5(8) . . . . ?
C4 N1 B1 F2 -127.0(7) . . . . ?
C4 N1 B1 N2 -7.6(10) . . . . ?
C4 C5 C6 N2 -1.6(11) . . . . ?
C4 C5 C6 C7 175.0(9) . . . . ?
C4 C5 C14 N3 87.8(9) . . . . ?
C5 C6 C7 C8 -175.7(9) . . . . ?
C5 C6 C7 C12 4.5(16) . . . . ?
C6 N2 C9 C8 -0.3(9) . . . . ?
C6 N2 C9 C13 -179.2(8) . . . . ?
C6 N2 B1 F1 -111.2(8) . . . . ?
C6 N2 B1 F2 128.4(8) . . . . ?
C6 N2 B1 N1 8.7(10) . . . . ?
C6 C5 C14 N3 -95.7(8) . . . . ?
C6 C7 C8 C9 -1.4(10) . . . . ?
C7 C8 C9 N2 1.1(10) . . . . ?
C7 C8 C9 C13 179.9(8) . . . . ?
C9 N2 C6 C5 177.0(7) . . . . ?
C9 N2 C6 C7 -0.5(9) . . . . ?
C9 N2 B1 F1 66.5(11) . . . . ?
C9 N2 B1 F2 -53.9(10) . . . . ?
C9 N2 B1 N1 -173.5(7) . . . . ?
C10 C1 C2 C3 -178.3(8) . . . . ?
C11 C3 C4 N1 -179.3(9) . . . . ?
C11 C3 C4 C5 -3.7(16) . . . . ?
C12 C7 C8 C9 178.5(7) . . . . ?
C14 N3 N4 N5 173.4(6) . . . . ?
C14 N3 C15 N6 -172.9(7) . . . . ?
C14 C5 C6 N2 -178.0(7) . . . . ?
C14 C5 C6 C7 -1.4(14) . . . . ?
C15 N3 N4 N5 0.4(8) . . . . ?
C15 N3 C14 C5 -141.2(8) . . . . ?
C16 N7 C19 C18 0.2(9) . . . . ?
C16 N7 C19 C20 177.6(7) . . . . ?
C16 N7 B2 F3 71.9(12) . . . . ?
C16 N7 B2 F4 -52.0(11) . . . . ?
C16 N7 B2 N8 -168.6(7) . . . . ?
C16 C17 C18 C19 -0.7(10) . . . . ?
C16 C17 C18 C25 -177.3(8) . . . . ?
C17 C18 C19 N7 0.3(9) . . . . ?
C17 C18 C19 C20 -176.5(9) . . . . ?
C18 C19 C20 C21 168.8(8) . . . . ?
C18 C19 C20 C29 -15.4(13) . . . . ?
C19 N7 C16 C17 -0.6(9) . . . . ?
C19 N7 C16 C28 177.6(8) . . . . ?
C19 N7 B2 F3 -103.0(10) . . . . ?
C19 N7 B2 F4 133.2(8) . . . . ?
C19 N7 B2 N8 16.5(11) . . . . ?
C19 C20 C21 N8 9.2(12) . . . . ?
C19 C20 C21 C22 -167.4(8) . . . . ?
C19 C20 C29 N9 -83.2(9) . . . . ?
C20 C21 C22 C23 178.0(9) . . . . ?
C20 C21 C22 C26 0.2(15) . . . . ?
C21 N8 C24 C23 0.0(10) . . . . ?
C21 N8 C24 C27 179.9(8) . . . . ?
C21 N8 B2 F3 105.7(9) . . . . ?
C21 N8 B2 F4 -133.3(8) . . . . ?
C21 N8 B2 N7 -14.7(11) . . . . ?
C21 C20 C29 N9 92.8(8) . . . . ?
C21 C22 C23 C24 -1.1(10) . . . . ?
C22 C23 C24 N8 0.7(11) . . . . ?
C22 C23 C24 C27 -179.2(9) . . . . ?
C24 N8 C21 C20 -178.0(7) . . . . ?
C24 N8 C21 C22 -0.6(9) . . . . ?
C24 N8 B2 F3 -72.4(11) . . . . ?
C24 N8 B2 F4 48.6(11) . . . . ?
C24 N8 B2 N7 167.2(8) . . . . ?
C25 C18 C19 N7 176.8(8) . . . . ?
C25 C18 C19 C20 -0.1(15) . . . . ?
C26 C22 C23 C24 176.9(8) . . . . ?
C28 C16 C17 C18 -177.3(9) . . . . ?
C29 N9 N10 N11 -177.3(8) . . . . ?
C29 N9 C30 N12 177.4(8) . . . . ?
C29 C20 C21 N8 -166.7(7) . . . . ?
C29 C20 C21 C22 16.7(13) . . . . ?
C30 N9 N10 N11 0.2(9) . . . . ?
C30 N9 C29 C20 142.2(8) . . . . ?
C31 N13 C34 C33 -0.9(9) . . . . ?
C31 N13 C34 C35 -177.0(7) . . . . ?
C31 N13 B3 F5 -65.4(12) . . . . ?
C31 N13 B3 F6 55.5(10) . . . . ?
C31 N13 B3 N14 173.4(7) . . . . ?
C31 C32 C33 C34 -1.4(9) . . . . ?
C31 C32 C33 C41 -179.1(7) . . . . ?
C32 C33 C34 N13 1.4(9) . . . . ?
C32 C33 C34 C35 176.8(9) . . . . ?
C33 C34 C35 C36 -171.7(9) . . . . ?
C33 C34 C35 C44 9.9(14) . . . . ?
C34 N13 C31 C32 0.1(9) . . . . ?
C34 N13 C31 C40 -175.3(8) . . . . ?
C34 N13 B3 F5 114.3(9) . . . . ?
C34 N13 B3 F6 -124.8(8) . . . . ?
C34 N13 B3 N14 -6.9(11) . . . . ?
C34 C35 C36 N14 -4.5(12) . . . . ?
C34 C35 C36 C37 173.9(9) . . . . ?
C34 C35 C44 N15 91.0(8) . . . . ?
C35 C36 C37 C38 179.4(9) . . . . ?
C35 C36 C37 C42 -0.4(16) . . . . ?
C36 N14 C39 C38 -1.5(9) . . . . ?
C36 N14 C39 C43 178.5(8) . . . . ?
C36 N14 B3 F5 -115.5(9) . . . . ?
C36 N14 B3 F6 123.5(8) . . . . ?
C36 N14 B3 N13 5.5(11) . . . . ?
C36 C35 C44 N15 -87.4(8) . . . . ?
C36 C37 C38 C39 1.1(9) . . . . ?
C37 C38 C39 N14 0.2(10) . . . . ?
C37 C38 C39 C43 -179.8(8) . . . . ?
C39 N14 C36 C35 -179.0(7) . . . . ?
C39 N14 C36 C37 2.2(9) . . . . ?
C39 N14 B3 F5 62.7(12) . . . . ?
C39 N14 B3 F6 -58.3(10) . . . . ?
C39 N14 B3 N13 -176.2(7) . . . . ?
C40 C31 C32 C33 175.7(9) . . . . ?
C41 C33 C34 N13 178.9(8) . . . . ?
C41 C33 C34 C35 -5.7(15) . . . . ?
C42 C37 C38 C39 -179.0(8) . . . . ?
C44 N15 N16 N17 -179.4(7) . . . . ?
C44 N15 C45 N18 178.3(7) . . . . ?
C44 C35 C36 N14 173.9(7) . . . . ?
C44 C35 C36 C37 -7.7(14) . . . . ?
C45 N15 N16 N17 2.0(8) . . . . ?
C45 N15 C44 C35 -130.5(8) . . . . ?
C46 N19 C49 C48 1.5(9) . . . . ?
C46 N19 C49 C50 -179.2(7) . . . . ?
C46 N19 B4 F7 57.4(13) . . . . ?
C46 N19 B4 F8 -64.8(11) . . . . ?
C46 N19 B4 N20 175.4(8) . . . . ?
C46 C47 C48 C49 -1.6(9) . . . . ?
C46 C47 C48 C56 179.7(8) . . . . ?
C47 C48 C49 N19 0.1(9) . . . . ?
C47 C48 C49 C50 -179.1(9) . . . . ?
C48 C49 C50 C51 -177.5(8) . . . . ?
C48 C49 C50 C59 1.6(14) . . . . ?
C49 N19 C46 C47 -2.6(10) . . . . ?
C49 N19 C46 C55 -179.1(7) . . . . ?
C49 N19 B4 F7 -123.1(9) . . . . ?
C49 N19 B4 F8 114.7(10) . . . . ?
C49 N19 B4 N20 -5.1(12) . . . . ?
C49 C50 C51 N20 -3.0(12) . . . . ?
C49 C50 C51 C52 -179.3(9) . . . . ?
C49 C50 C59 N21 -82.8(9) . . . . ?
C50 C51 C52 C53 177.9(9) . . . . ?
C50 C51 C52 C57 -4.9(16) . . . . ?
C51 N20 C54 C53 0.9(10) . . . . ?
C51 N20 C54 C58 -176.2(8) . . . . ?
C51 N20 B4 F7 124.8(8) . . . . ?
C51 N20 B4 F8 -115.7(9) . . . . ?
C51 N20 B4 N19 5.6(11) . . . . ?
C51 C50 C59 N21 96.4(8) . . . . ?
C51 C52 C53 C54 -0.8(10) . . . . ?
C52 C53 C54 N20 0.0(10) . . . . ?
C52 C53 C54 C58 176.8(9) . . . . ?
C54 N20 C51 C50 -178.5(7) . . . . ?
C54 N20 C51 C52 -1.3(9) . . . . ?
C54 N20 B4 F7 -59.3(11) . . . . ?
C54 N20 B4 F8 60.2(11) . . . . ?
C54 N20 B4 N19 -178.6(7) . . . . ?
C55 C46 C47 C48 178.9(8) . . . . ?
C56 C48 C49 N19 178.6(8) . . . . ?
C56 C48 C49 C50 -0.6(16) . . . . ?
C57 C52 C53 C54 -178.1(8) . . . . ?
C59 N21 N22 N23 -177.1(7) . . . . ?
C59 N21 C60 N24 177.3(7) . . . . ?
C59 C50 C51 N20 177.8(7) . . . . ?
C59 C50 C51 C52 1.5(13) . . . . ?
C60 N21 N22 N23 -1.0(9) . . . . ?
C60 N21 C59 C50 136.7(8) . . . . ?
B1 N1 C1 C2 -179.4(7) . . . . ?
B1 N1 C1 C10 0.5(12) . . . . ?
B1 N1 C4 C3 179.0(7) . . . . ?
B1 N1 C4 C5 2.7(11) . . . . ?
B1 N2 C6 C5 -4.9(11) . . . . ?
B1 N2 C6 C7 177.7(7) . . . . ?
B1 N2 C9 C8 -178.4(7) . . . . ?
B1 N2 C9 C13 2.7(13) . . . . ?
B2 N7 C16 C17 -176.3(8) . . . . ?
B2 N7 C16 C28 1.9(13) . . . . ?
B2 N7 C19 C18 175.9(8) . . . . ?
B2 N7 C19 C20 -6.7(12) . . . . ?
B2 N8 C21 C20 3.6(12) . . . . ?
B2 N8 C21 C22 -179.1(7) . . . . ?
B2 N8 C24 C23 178.3(8) . . . . ?
B2 N8 C24 C27 -1.8(13) . . . . ?
B3 N13 C31 C32 179.9(7) . . . . ?
B3 N13 C31 C40 4.5(13) . . . . ?
B3 N13 C34 C33 179.3(7) . . . . ?
B3 N13 C34 C35 3.2(12) . . . . ?
B3 N14 C36 C35 -0.4(12) . . . . ?
B3 N14 C36 C37 -179.3(7) . . . . ?
B3 N14 C39 C38 180.0(7) . . . . ?
B3 N14 C39 C43 -0.1(13) . . . . ?
B4 N19 C46 C47 177.0(8) . . . . ?
B4 N19 C46 C55 0.5(13) . . . . ?
B4 N19 C49 C48 -178.0(8) . . . . ?
B4 N19 C49 C50 1.2(12) . . . . ?
B4 N20 C51 C50 -2.0(12) . . . . ?
B4 N20 C51 C52 175.2(7) . . . . ?
B4 N20 C54 C53 -175.6(8) . . . . ?
B4 N20 C54 C58 7.4(13) . . . . ?
